data_4111678
loop_
_publ_author_name
'Curtis P. Berlinguette'
'Alina Dragulescu-Andrasi'
'Andreas Sieber'
'Hans-Ulrich G\"udel'
'Catalina Achim'
'Kim R. Dunbar'

_publ_section_title
;
 A Charge-Transfer-Induced Spin Transition in a Discrete Complex: The Role
 of Extrinsic Factors in Stabilizing Three Electronic Isomeric Forms of a
 Cyanide-Bridged Co/Fe Cluster
;
_journal_name_full 'Journal of the American Chemical Society'
_journal_page_first 6766
_journal_page_last 6779
_journal_paper_doi 10.1021/ja043162u
_journal_volume 127
_journal_year 2005
_chemical_formula_moiety 'C108 H108 Co3 Fe2 N24 O6'
_chemical_formula_sum 'C108 H108 Co3 Fe2 N24 O6'
_chemical_formula_weight 2126.66
_chemical_name_common {[Co(tmphen)2]3[Fe(CN)6]2}.6H2O
_chemical_name_systematic {[Co(tmphen)2]3[Fe(CN)6]2}.6H2O
_space_group_IT_number 14
_symmetry_cell_setting monoclinic
_symmetry_space_group_name_Hall '-P 2ybc'
_symmetry_space_group_name_H-M 'P 1 21/c 1'
_atom_sites_solution_hydrogens geom
_atom_sites_solution_primary direct
_atom_sites_solution_secondary difmap
_audit_creation_method SHELXL-97
_cell_angle_alpha 90.00
_cell_angle_beta 97.64(8)
_cell_angle_gamma 90.00
_cell_formula_units_Z 4
_cell_length_a 19.04(2)
_cell_length_b 24.91(3)
_cell_length_c 24.62(4)
_cell_measurement_reflns_used 54644
_cell_measurement_temperature 294(2)
_cell_measurement_theta_max 20.494
_cell_measurement_theta_min 2.220
_cell_volume 11573(3)
_computing_cell_refinement 'SAINT (BRUKER, 2001)'
_computing_data_collection 'SMART (BRUKER, 2000)'
_computing_data_reduction 'SAINT (BRUKER, 2001)'
_computing_structure_refinement 'SHELXL-97 (Sheldrick, 1997)'
_computing_structure_solution 'SHELXS-97 (Sheldrick, 1990)'
_diffrn_ambient_temperature 294(2)
_diffrn_measured_fraction_theta_full 0.998
_diffrn_measured_fraction_theta_max 0.998
_diffrn_measurement_device_type 'BRUKER APEX'
_diffrn_radiation_monochromator graphite
_diffrn_radiation_source 'fine-focus sealed tube'
_diffrn_radiation_type MoK\a
_diffrn_radiation_wavelength 0.71073
_diffrn_reflns_av_R_equivalents 0.0660
_diffrn_reflns_av_sigmaI/netI 0.0903
_diffrn_reflns_limit_h_max 16
_diffrn_reflns_limit_h_min -19
_diffrn_reflns_limit_k_max 24
_diffrn_reflns_limit_k_min -21
_diffrn_reflns_limit_l_max 24
_diffrn_reflns_limit_l_min -10
_diffrn_reflns_number 30410
_diffrn_reflns_theta_full 20.81
_diffrn_reflns_theta_max 20.81
_diffrn_reflns_theta_min 1.51
_exptl_absorpt_coefficient_mu 0.725
_exptl_absorpt_correction_T_max 0.9035
_exptl_absorpt_correction_T_min 0.8774
_exptl_absorpt_correction_type multi-scan
_exptl_absorpt_process_details 'SADABS: Bruker,2000'
_exptl_crystal_colour red
_exptl_crystal_density_diffrn 1.214
_exptl_crystal_description block
_exptl_crystal_F_000 4372
_exptl_crystal_size_max 0.18
_exptl_crystal_size_mid 0.16
_exptl_crystal_size_min 0.14
_refine_diff_density_max 0.786
_refine_diff_density_min -0.292
_refine_diff_density_rms 0.099
_refine_ls_extinction_coef 0.00097(16)
_refine_ls_extinction_expression Fc^*^=kFc[1+0.001xFc^2^\l^3^/sin(2\q)]^-1/4^
_refine_ls_extinction_method SHELXL
_refine_ls_goodness_of_fit_ref 1.035
_refine_ls_hydrogen_treatment mixed
_refine_ls_matrix_type full
_refine_ls_number_parameters 1331
_refine_ls_number_reflns 12078
_refine_ls_number_restraints 0
_refine_ls_restrained_S_all 1.035
_refine_ls_R_factor_all 0.1167
_refine_ls_R_factor_gt 0.0735
_refine_ls_shift/su_max 0.009
_refine_ls_shift/su_mean 0.000
_refine_ls_structure_factor_coef Fsqd
_refine_ls_weighting_details 'calc w=1/[\s^2^(Fo^2^)+(0.1415P)^2^+0.0000P] where P=(Fo^2^+2Fc^2^)/3'
_refine_ls_weighting_scheme calc
_refine_ls_wR_factor_gt 0.2089
_refine_ls_wR_factor_ref 0.2365
_reflns_number_gt 7612
_reflns_number_total 12078
_reflns_threshold_expression >2sigma(I)
_cod_data_source_file ja043162usi20041118_094408_09.cif
_cod_data_source_block {[Co(tmphen)2]3[Fe(CN)6]2}_293K
_cod_original_cell_volume 11569(25)
_cod_database_code 4111678

loop_
_symmetry_equiv_pos_as_xyz
'x, y, z'
'-x, y+1/2, -z+1/2'
'-x, -y, -z'
'x, -y-1/2, z-1/2'

loop_
_atom_site_label
_atom_site_type_symbol
_atom_site_fract_x
_atom_site_fract_y
_atom_site_fract_z
_atom_site_U_iso_or_equiv
_atom_site_adp_type
_atom_site_occupancy
_atom_site_symmetry_multiplicity
_atom_site_calc_flag
_atom_site_refinement_flags
_atom_site_disorder_assembly
_atom_site_disorder_group
Co1 Co 0.56088(6) 0.37089(5) 0.61630(5) 0.0490(4) Uani 1 1 d . . .
Fe1 Fe 0.82377(6) 0.34881(5) 0.63268(5) 0.0491(4) Uani 1 1 d . . .
O19S O 1.1940(12) 0.4813(9) 1.0074(8) 0.148(7) Uiso 0.50 1 d P A -19
N1 N 0.8092(5) 0.3246(4) 0.5110(4) 0.084(3) Uani 1 1 d . . .
C1 C 0.8140(5) 0.3346(4) 0.5564(4) 0.058(3) Uani 1 1 d . . .
Co2 Co 0.79067(7) 0.36860(5) 0.83018(5) 0.0555(4) Uani 1 1 d . . .
Fe2 Fe 0.63469(7) 0.51810(5) 0.75169(5) 0.0506(4) Uani 1 1 d . . .
O17S O 0.9398(13) 0.2277(9) 0.5496(9) 0.156(8) Uiso 0.50 1 d P B -17
N2 N 0.8248(5) 0.2284(4) 0.6531(4) 0.083(3) Uani 1 1 d . . .
C2 C 0.8246(5) 0.2726(4) 0.6454(4) 0.059(3) Uani 1 1 d . . .
Co3 Co 0.85389(6) 0.54612(4) 0.66225(5) 0.0508(4) Uani 1 1 d . . .
O4S O 1.0024(18) 0.2907(10) 1.0637(11) 0.185(10) Uiso 0.50 1 d P C -4
N3 N 0.9847(5) 0.3529(4) 0.6377(4) 0.090(3) Uani 1 1 d . . .
C3 C 0.9254(6) 0.3507(4) 0.6364(4) 0.062(3) Uani 1 1 d . . .
O8S O 0.6193(13) 0.4775(9) 0.9264(10) 0.168(8) Uiso 0.50 1 d P D -8
N4 N 0.6626(5) 0.3444(3) 0.6262(3) 0.053(2) Uani 1 1 d . . .
C4 C 0.7223(6) 0.3461(3) 0.6289(3) 0.051(2) Uani 1 1 d . . .
O9S O 0.5886(16) 0.4458(13) 0.9613(13) 0.089(9) Uiso 0.25 1 d P E -9
N5 N 0.8251(4) 0.3657(3) 0.7551(4) 0.063(2) Uani 1 1 d . . .
C5 C 0.8289(5) 0.3601(3) 0.7097(4) 0.049(2) Uani 1 1 d . . .
O3S O 1.0647(16) 0.2946(10) 1.0761(11) 0.187(10) Uiso 0.50 1 d P F -3
N6 N 0.8301(4) 0.4704(3) 0.6284(3) 0.058(2) Uani 1 1 d . . .
C6 C 0.8243(4) 0.4246(4) 0.6260(3) 0.048(2) Uani 1 1 d . . .
O16S O 0.5699(18) 0.0836(14) 0.4871(14) 0.111(11) Uiso 0.25 1 d P G -16
N7 N 0.5895(4) 0.4408(3) 0.6566(3) 0.058(2) Uani 1 1 d . . .
C7 C 0.6073(5) 0.4709(4) 0.6900(4) 0.049(2) Uani 1 1 d . . .
O7S O 0.7620(18) 0.6936(15) 0.8099(13) 0.112(11) Uiso 0.25 1 d P H -7
N8 N 0.7108(4) 0.4219(3) 0.8086(3) 0.063(2) Uani 1 1 d . . .
C8 C 0.6787(5) 0.4568(4) 0.7885(4) 0.054(2) Uani 1 1 d . . .
O11S O 0.740(3) 0.053(2) 0.781(2) 0.23(2) Uiso 0.25 1 d P I -11
N9 N 0.7735(4) 0.5424(3) 0.7078(3) 0.060(2) Uani 1 1 d . . .
C9 C 0.7223(5) 0.5334(3) 0.7248(4) 0.052(2) Uani 1 1 d . . .
O10S O 0.410(2) 0.5728(15) 0.8652(16) 0.137(13) Uiso 0.25 1 d P J -10
N10 N 0.5803(5) 0.6181(4) 0.6900(4) 0.085(3) Uani 1 1 d . . .
C10 C 0.5992(5) 0.5802(4) 0.7138(4) 0.063(3) Uani 1 1 d . . .
O18S O 0.7168(18) 0.8461(12) 0.6207(13) 0.245(13) Uiso 0.50 1 d P K -18
N11 N 0.4925(6) 0.4928(5) 0.7909(5) 0.132(5) Uani 1 1 d . . .
C11 C 0.5434(7) 0.5030(5) 0.7760(5) 0.086(4) Uani 1 1 d . . .
O6S O 0.7726(19) 0.6069(15) 0.9753(15) 0.118(11) Uiso 0.25 1 d P L -6
N12 N 0.6803(5) 0.5828(4) 0.8531(4) 0.093(3) Uani 1 1 d . . .
C12 C 0.6628(5) 0.5589(4) 0.8149(4) 0.065(3) Uani 1 1 d . . .
O5S O 0.780(2) 0.5599(19) 0.9927(15) 0.127(13) Uiso 0.25 1 d P M -5
N13 N 0.5709(4) 0.3970(3) 0.5351(3) 0.0522(19) Uani 1 1 d . . .
O2S O 1.204(4) 0.615(3) 0.709(3) 0.25(3) Uiso 0.25 1 d P N -2
N14 N 0.4588(4) 0.4024(3) 0.5887(3) 0.056(2) Uani 1 1 d . . .
C14 C 0.7382(6) 0.6179(4) 0.6007(4) 0.067(3) Uani 1 1 d . . .
H14 H 0.7120 0.6085 0.6286 0.081 Uiso 1 1 calc R . .
O14S O 0.259(3) 0.241(3) 0.688(2) 0.19(2) Uiso 0.25 1 d P O -14
N15 N 0.5162(4) 0.2952(3) 0.5901(3) 0.0496(19) Uani 1 1 d . . .
C15 C 0.7096(6) 0.6539(4) 0.5621(5) 0.081(3) Uani 1 1 d . . .
O13S O 0.316(3) 0.3935(19) 0.813(2) 0.188(19) Uiso 0.25 1 d P P -13
N16 N 0.5306(4) 0.3358(3) 0.6894(3) 0.056(2) Uani 1 1 d . . .
C16 C 0.7478(7) 0.6669(4) 0.5197(5) 0.079(3) Uani 1 1 d . . .
O12S O 0.674(2) 0.0622(17) 0.6748(18) 0.161(16) Uiso 0.25 1 d P Q -12
N17 N 0.7232(4) 0.3010(3) 0.8110(3) 0.057(2) Uani 1 1 d . . .
C17 C 0.8146(7) 0.6429(4) 0.5194(5) 0.074(3) Uani 1 1 d . . .
N18 N 0.7557(4) 0.3506(3) 0.9075(3) 0.067(2) Uani 1 1 d . . .
C18 C 0.8572(9) 0.6514(5) 0.4776(5) 0.100(4) Uani 1 1 d . . .
H18 H 0.8412 0.6744 0.4488 0.120 Uiso 1 1 calc R . .
O15S O 0.273(2) 0.285(2) 0.6860(18) 0.156(16) Uiso 0.25 1 d P R -15
N19 N 0.8823(5) 0.3243(4) 0.8638(3) 0.073(2) Uani 1 1 d . . .
C19 C 0.9221(8) 0.6264(5) 0.4782(5) 0.091(4) Uani 1 1 d . . .
H19 H 0.9476 0.6318 0.4490 0.109 Uiso 1 1 calc R . .
N20 N 0.8627(4) 0.4287(3) 0.8585(3) 0.061(2) Uani 1 1 d . . .
C20 C 0.9502(7) 0.5934(4) 0.5212(5) 0.073(3) Uani 1 1 d . . .
N21 N 0.9367(4) 0.5187(3) 0.7216(3) 0.0522(19) Uani 1 1 d . . .
C21 C 1.0148(7) 0.5687(5) 0.5243(5) 0.080(3) Uani 1 1 d . . .
N22 N 0.8967(4) 0.6190(3) 0.7016(3) 0.058(2) Uani 1 1 d . . .
C22 C 1.0369(6) 0.5393(4) 0.5707(5) 0.079(3) Uani 1 1 d . . .
N23 N 0.9295(4) 0.5555(3) 0.6062(3) 0.060(2) Uani 1 1 d . . .
C23 C 0.9917(6) 0.5334(4) 0.6083(4) 0.070(3) Uani 1 1 d . . .
H23 H 1.0063 0.5115 0.6383 0.084 Uiso 1 1 calc R . .
N24 N 0.8018(4) 0.5957(3) 0.6005(3) 0.059(2) Uani 1 1 d . . .
C24 C 0.9091(5) 0.5846(4) 0.5626(4) 0.058(3) Uani 1 1 d . . .
C25 C 0.8396(6) 0.6091(4) 0.5606(4) 0.056(3) Uani 1 1 d . . .
C26 C 0.6376(6) 0.6769(4) 0.5678(5) 0.098(4) Uani 1 1 d . . .
H26A H 0.6408 0.7153 0.5700 0.146 Uiso 1 1 calc R . .
H26B H 0.6218 0.6632 0.6006 0.146 Uiso 1 1 calc R . .
H26C H 0.6045 0.6669 0.5366 0.146 Uiso 1 1 calc R . .
C27 C 0.7181(8) 0.7061(5) 0.4771(5) 0.134(5) Uani 1 1 d . . .
H27A H 0.6952 0.7347 0.4940 0.202 Uiso 1 1 calc R . .
H27B H 0.6843 0.6883 0.4507 0.202 Uiso 1 1 calc R . .
H27C H 0.7557 0.7204 0.4591 0.202 Uiso 1 1 calc R . .
C28 C 1.0625(7) 0.5765(5) 0.4814(5) 0.116(5) Uani 1 1 d . . .
H28A H 1.1048 0.5947 0.4971 0.174 Uiso 1 1 calc R . .
H28B H 1.0386 0.5977 0.4519 0.174 Uiso 1 1 calc R . .
H28C H 1.0746 0.5422 0.4675 0.174 Uiso 1 1 calc R . .
C29 C 1.1083(6) 0.5129(5) 0.5784(6) 0.115(5) Uani 1 1 d . . .
H29A H 1.1446 0.5399 0.5797 0.172 Uiso 1 1 calc R . .
H29B H 1.1121 0.4890 0.5484 0.172 Uiso 1 1 calc R . .
H29C H 1.1141 0.4930 0.6121 0.172 Uiso 1 1 calc R . .
C30 C 0.8734(6) 0.6681(4) 0.6937(4) 0.076(3) Uani 1 1 d . . .
H30 H 0.8298 0.6731 0.6724 0.091 Uiso 1 1 calc R . .
C31 C 0.9101(7) 0.7131(4) 0.7153(5) 0.083(3) Uani 1 1 d . . .
C32 C 0.9719(7) 0.7063(5) 0.7463(5) 0.092(4) Uani 1 1 d . . .
C33 C 0.9982(7) 0.6529(4) 0.7568(5) 0.080(3) Uani 1 1 d . . .
C34 C 1.0629(7) 0.6415(5) 0.7883(5) 0.102(4) Uani 1 1 d . . .
H34 H 1.0917 0.6696 0.8029 0.123 Uiso 1 1 calc R . .
C35 C 1.0836(7) 0.5919(5) 0.7975(5) 0.106(4) Uani 1 1 d . . .
H35 H 1.1265 0.5860 0.8194 0.128 Uiso 1 1 calc R . .
C36 C 1.0438(6) 0.5462(4) 0.7757(4) 0.072(3) Uani 1 1 d . . .
C37 C 1.0632(6) 0.4936(4) 0.7841(4) 0.076(3) Uani 1 1 d . . .
C38 C 1.0181(6) 0.4556(4) 0.7635(4) 0.067(3) Uani 1 1 d . . .
C39 C 0.9562(5) 0.4704(4) 0.7321(4) 0.064(3) Uani 1 1 d . . .
H39 H 0.9262 0.4431 0.7173 0.076 Uiso 1 1 calc R . .
C40 C 0.9803(5) 0.5581(4) 0.7444(4) 0.062(3) Uani 1 1 d . . .
C41 C 0.9572(5) 0.6119(4) 0.7338(4) 0.060(3) Uani 1 1 d . . .
C42 C 0.8763(7) 0.7662(4) 0.7027(5) 0.112(5) Uani 1 1 d . . .
H42A H 0.9001 0.7845 0.6761 0.168 Uiso 1 1 calc R . .
H42B H 0.8796 0.7873 0.7356 0.168 Uiso 1 1 calc R . .
H42C H 0.8274 0.7612 0.6883 0.168 Uiso 1 1 calc R . .
C43 C 1.0145(8) 0.7549(4) 0.7683(6) 0.157(7) Uani 1 1 d . . .
H43A H 0.9829 0.7833 0.7753 0.235 Uiso 1 1 calc R . .
H43B H 1.0439 0.7667 0.7418 0.235 Uiso 1 1 calc R . .
H43C H 1.0438 0.7455 0.8017 0.235 Uiso 1 1 calc R . .
C44 C 1.1324(7) 0.4792(5) 0.8157(6) 0.128(5) Uani 1 1 d . . .
H44A H 1.1342 0.4412 0.8220 0.191 Uiso 1 1 calc R . .
H44B H 1.1378 0.4977 0.8502 0.191 Uiso 1 1 calc R . .
H44C H 1.1699 0.4895 0.7954 0.191 Uiso 1 1 calc R . .
C45 C 1.0327(6) 0.3973(4) 0.7698(5) 0.099(4) Uani 1 1 d . . .
H45A H 1.0346 0.3875 0.8077 0.148 Uiso 1 1 calc R . .
H45B H 1.0774 0.3893 0.7576 0.148 Uiso 1 1 calc R . .
H45C H 0.9958 0.3774 0.7483 0.148 Uiso 1 1 calc R . .
C46 C 0.8529(6) 0.4800(5) 0.8547(4) 0.071(3) Uani 1 1 d . . .
H46 H 0.8094 0.4923 0.8374 0.086 Uiso 1 1 calc R . .
C47 C 0.9043(7) 0.5186(5) 0.8751(5) 0.089(4) Uani 1 1 d . . .
C48 C 0.9657(7) 0.5010(6) 0.9021(5) 0.094(4) Uani 1 1 d . . .
C49 C 0.9788(7) 0.4457(5) 0.9061(5) 0.089(4) Uani 1 1 d . . .
C50 C 1.0417(8) 0.4238(8) 0.9329(7) 0.151(7) Uani 1 1 d . . .
H50 H 1.0767 0.4463 0.9503 0.181 Uiso 1 1 calc R . .
C51 C 1.0516(8) 0.3718(8) 0.9337(6) 0.133(6) Uani 1 1 d . . .
H51 H 1.0952 0.3587 0.9499 0.160 Uiso 1 1 calc R . .
C52 C 0.9990(7) 0.3338(6) 0.9110(5) 0.098(4) Uani 1 1 d . . .
C53 C 1.0047(9) 0.2770(7) 0.9107(6) 0.115(5) Uani 1 1 d . . .
C54 C 0.9500(9) 0.2456(6) 0.8881(6) 0.108(4) Uani 1 1 d . . .
C55 C 0.8893(7) 0.2721(5) 0.8648(5) 0.094(4) Uani 1 1 d . . .
H55 H 0.8514 0.2515 0.8489 0.112 Uiso 1 1 calc R . .
C56 C 0.9358(6) 0.3554(5) 0.8853(4) 0.072(3) Uani 1 1 d . . .
C57 C 0.9242(6) 0.4113(5) 0.8835(4) 0.072(3) Uani 1 1 d . . .
C58 C 0.8840(7) 0.5758(4) 0.8656(6) 0.122(5) Uani 1 1 d . . .
H58A H 0.9121 0.5914 0.8401 0.182 Uiso 1 1 calc R . .
H58B H 0.8919 0.5951 0.8997 0.182 Uiso 1 1 calc R . .
H58C H 0.8347 0.5780 0.8510 0.182 Uiso 1 1 calc R . .
C59 C 1.0187(8) 0.5421(5) 0.9270(6) 0.144(6) Uani 1 1 d . . .
H59A H 0.9941 0.5720 0.9401 0.216 Uiso 1 1 calc R . .
H59B H 1.0469 0.5541 0.8998 0.216 Uiso 1 1 calc R . .
H59C H 1.0489 0.5261 0.9570 0.216 Uiso 1 1 calc R . .
C60 C 1.0761(8) 0.2527(6) 0.9369(7) 0.166(7) Uani 1 1 d . . .
H60A H 1.1144 0.2747 0.9280 0.249 Uiso 1 1 calc R . .
H60B H 1.0809 0.2171 0.9231 0.249 Uiso 1 1 calc R . .
H60C H 1.0772 0.2513 0.9760 0.249 Uiso 1 1 calc R . .
C61 C 0.9518(9) 0.1865(5) 0.8888(7) 0.165(7) Uani 1 1 d . . .
H61A H 0.9804 0.1744 0.9216 0.248 Uiso 1 1 calc R . .
H61B H 0.9716 0.1737 0.8574 0.248 Uiso 1 1 calc R . .
H61C H 0.9045 0.1729 0.8880 0.248 Uiso 1 1 calc R . .
C62 C 0.7728(6) 0.3731(4) 0.9539(4) 0.077(3) Uani 1 1 d . . .
H62 H 0.8011 0.4036 0.9555 0.093 Uiso 1 1 calc R . .
C63 C 0.7514(7) 0.3546(5) 1.0022(4) 0.085(3) Uani 1 1 d . . .
C64 C 0.7085(6) 0.3110(5) 1.0017(5) 0.078(3) Uani 1 1 d . . .
C65 C 0.6893(6) 0.2866(4) 0.9514(4) 0.065(3) Uani 1 1 d . . .
C66 C 0.6458(6) 0.2431(5) 0.9461(5) 0.085(3) Uani 1 1 d . . .
H66 H 0.6287 0.2293 0.9769 0.102 Uiso 1 1 calc R . .
C67 C 0.6270(6) 0.2195(4) 0.8973(6) 0.086(3) Uani 1 1 d . . .
H67 H 0.5961 0.1905 0.8957 0.103 Uiso 1 1 calc R . .
C68 C 0.6518(5) 0.2365(4) 0.8472(5) 0.069(3) Uani 1 1 d . . .
C69 C 0.6355(6) 0.2126(4) 0.7970(5) 0.071(3) Uani 1 1 d . . .
C70 C 0.6647(6) 0.2344(4) 0.7547(4) 0.065(3) Uani 1 1 d . . .
C71 C 0.7079(5) 0.2792(4) 0.7640(4) 0.067(3) Uani 1 1 d . . .
H71 H 0.7267 0.2942 0.7344 0.080 Uiso 1 1 calc R . .
C72 C 0.6960(5) 0.2810(4) 0.8543(4) 0.058(3) Uani 1 1 d . . .
C73 C 0.7139(5) 0.3062(4) 0.9056(4) 0.058(3) Uani 1 1 d . . .
C74 C 0.7784(8) 0.3864(5) 1.0534(5) 0.121(5) Uani 1 1 d . . .
H74A H 0.8001 0.3624 1.0812 0.181 Uiso 1 1 calc R . .
H74B H 0.7395 0.4047 1.0664 0.181 Uiso 1 1 calc R . .
H74C H 0.8128 0.4122 1.0448 0.181 Uiso 1 1 calc R . .
C75 C 0.6833(7) 0.2918(5) 1.0525(4) 0.110(4) Uani 1 1 d . . .
H75A H 0.6332 0.2981 1.0504 0.166 Uiso 1 1 calc R . .
H75B H 0.7076 0.3108 1.0833 0.166 Uiso 1 1 calc R . .
H75C H 0.6926 0.2541 1.0568 0.166 Uiso 1 1 calc R . .
C76 C 0.5916(6) 0.1636(4) 0.7887(5) 0.092(4) Uani 1 1 d . . .
H76A H 0.6218 0.1328 0.7878 0.139 Uiso 1 1 calc R . .
H76B H 0.5608 0.1662 0.7546 0.139 Uiso 1 1 calc R . .
H76C H 0.5637 0.1599 0.8183 0.139 Uiso 1 1 calc R . .
C77 C 0.6535(6) 0.2126(4) 0.6987(4) 0.089(3) Uani 1 1 d . . .
H77A H 0.6040 0.2056 0.6882 0.133 Uiso 1 1 calc R . .
H77B H 0.6798 0.1798 0.6975 0.133 Uiso 1 1 calc R . .
H77C H 0.6695 0.2382 0.6739 0.133 Uiso 1 1 calc R . .
C78 C 0.5410(5) 0.3559(4) 0.7388(4) 0.063(3) Uani 1 1 d . . .
H78 H 0.5670 0.3875 0.7446 0.075 Uiso 1 1 calc R . .
C79 C 0.5148(5) 0.3318(4) 0.7830(4) 0.064(3) Uani 1 1 d . . .
C80 C 0.4778(6) 0.2857(4) 0.7757(4) 0.068(3) Uani 1 1 d . . .
C81 C 0.4696(5) 0.2630(4) 0.7239(4) 0.061(3) Uani 1 1 d . . .
C82 C 0.4363(6) 0.2129(5) 0.7118(4) 0.087(4) Uani 1 1 d . . .
H82 H 0.4177 0.1943 0.7394 0.105 Uiso 1 1 calc R . .
C83 C 0.4311(6) 0.1923(4) 0.6628(5) 0.091(4) Uani 1 1 d . . .
H83 H 0.4097 0.1589 0.6569 0.109 Uiso 1 1 calc R . .
C84 C 0.4565(5) 0.2184(4) 0.6180(4) 0.063(3) Uani 1 1 d . . .
C85 C 0.4523(5) 0.1972(4) 0.5650(4) 0.071(3) Uani 1 1 d . . .
C86 C 0.4777(5) 0.2256(4) 0.5261(4) 0.063(3) Uani 1 1 d . . .
C87 C 0.5083(5) 0.2746(4) 0.5408(4) 0.061(3) Uani 1 1 d . . .
H87 H 0.5247 0.2947 0.5132 0.074 Uiso 1 1 calc R . .
C88 C 0.5306(6) 0.3599(4) 0.8359(4) 0.080(3) Uani 1 1 d . . .
H88A H 0.5539 0.3357 0.8628 0.120 Uiso 1 1 calc R . .
H88B H 0.4872 0.3723 0.8475 0.120 Uiso 1 1 calc R . .
H88C H 0.5609 0.3900 0.8318 0.120 Uiso 1 1 calc R . .
C89 C 0.4466(7) 0.2594(4) 0.8219(4) 0.091(4) Uani 1 1 d . . .
H89A H 0.4034 0.2774 0.8273 0.137 Uiso 1 1 calc R . .
H89B H 0.4796 0.2618 0.8549 0.137 Uiso 1 1 calc R . .
H89C H 0.4368 0.2224 0.8132 0.137 Uiso 1 1 calc R . .
C91 C 0.4756(6) 0.2078(4) 0.4691(4) 0.092(4) Uani 1 1 d . . .
H91A H 0.4272 0.2053 0.4524 0.138 Uiso 1 1 calc R . .
H91B H 0.4978 0.1732 0.4684 0.138 Uiso 1 1 calc R . .
H91C H 0.5004 0.2331 0.4493 0.138 Uiso 1 1 calc R . .
C92 C 0.4050(6) 0.4047(4) 0.6152(4) 0.073(3) Uani 1 1 d . . .
H92 H 0.4091 0.3903 0.6503 0.088 Uiso 1 1 calc R . .
C93 C 0.3401(6) 0.4281(5) 0.5931(7) 0.089(4) Uani 1 1 d . . .
C94 C 0.3344(6) 0.4481(4) 0.5416(6) 0.083(4) Uani 1 1 d . . .
C95 C 0.3901(5) 0.4452(4) 0.5127(5) 0.060(3) Uani 1 1 d . . .
C97 C 0.4447(7) 0.4601(4) 0.4329(5) 0.072(3) Uani 1 1 d . . .
H97 H 0.4407 0.4723 0.3969 0.087 Uiso 1 1 calc R . .
C98 C 0.5076(6) 0.4384(4) 0.4554(4) 0.058(3) Uani 1 1 d . . .
C99 C 0.5664(6) 0.4334(4) 0.4292(4) 0.065(3) Uani 1 1 d . . .
C100 C 0.6271(6) 0.4095(4) 0.4551(4) 0.069(3) Uani 1 1 d . . .
C101 C 0.6255(5) 0.3927(4) 0.5091(4) 0.061(3) Uani 1 1 d . . .
H101 H 0.6664 0.3774 0.5276 0.073 Uiso 1 1 calc R . .
C102 C 0.2808(7) 0.4279(6) 0.6305(6) 0.134(5) Uani 1 1 d . . .
H10D H 0.2360 0.4213 0.6087 0.201 Uiso 1 1 calc R . .
H10E H 0.2796 0.4621 0.6484 0.201 Uiso 1 1 calc R . .
H10F H 0.2901 0.4001 0.6575 0.201 Uiso 1 1 calc R . .
C103 C 0.2644(6) 0.4748(5) 0.5161(6) 0.117(5) Uani 1 1 d . . .
H10J H 0.2691 0.5132 0.5187 0.175 Uiso 1 1 calc R . .
H10K H 0.2265 0.4633 0.5355 0.175 Uiso 1 1 calc R . .
H10L H 0.2542 0.4646 0.4783 0.175 Uiso 1 1 calc R . .
C104 C 0.5652(6) 0.4538(4) 0.3710(4) 0.082(3) Uani 1 1 d . . .
H10A H 0.5455 0.4893 0.3682 0.123 Uiso 1 1 calc R . .
H10B H 0.5367 0.4303 0.3462 0.123 Uiso 1 1 calc R . .
H10C H 0.6126 0.4546 0.3618 0.123 Uiso 1 1 calc R . .
C105 C 0.6941(6) 0.4018(5) 0.4300(4) 0.094(4) Uani 1 1 d . . .
H10G H 0.6841 0.3814 0.3968 0.141 Uiso 1 1 calc R . .
H10H H 0.7282 0.3829 0.4553 0.141 Uiso 1 1 calc R . .
H10I H 0.7130 0.4362 0.4219 0.141 Uiso 1 1 calc R . .
C106 C 0.4886(5) 0.2667(4) 0.6288(3) 0.047(2) Uani 1 1 d . . .
C107 C 0.4965(5) 0.2894(4) 0.6813(4) 0.052(2) Uani 1 1 d . . .
C108 C 0.4173(7) 0.1443(4) 0.5515(5) 0.113(5) Uani 1 1 d . . .
H10M H 0.4494 0.1158 0.5641 0.170 Uiso 1 1 calc R . .
H10N H 0.4046 0.1414 0.5125 0.170 Uiso 1 1 calc R . .
H10O H 0.3754 0.1416 0.5691 0.170 Uiso 1 1 calc R . .
C109 C 0.4519(5) 0.4221(4) 0.5377(4) 0.053(2) Uani 1 1 d . . .
C110 C 0.5109(5) 0.4190(3) 0.5097(4) 0.055(2) Uani 1 1 d . . .
C111 C 0.3892(7) 0.4646(4) 0.4593(5) 0.077(3) Uani 1 1 d . . .
H111 H 0.3485 0.4812 0.4420 0.092 Uiso 1 1 calc R . .

loop_
_atom_site_aniso_label
_atom_site_aniso_U_11
_atom_site_aniso_U_22
_atom_site_aniso_U_33
_atom_site_aniso_U_23
_atom_site_aniso_U_13
_atom_site_aniso_U_12
Co1 0.0456(8) 0.0558(8) 0.0457(7) 0.0043(6) 0.0072(6) -0.0053(6)
Fe1 0.0459(8) 0.0466(8) 0.0557(8) 0.0000(6) 0.0098(6) 0.0012(6)
N1 0.082(7) 0.098(7) 0.072(6) -0.003(6) 0.013(6) -0.002(5)
C1 0.056(7) 0.062(7) 0.057(7) 0.002(6) 0.011(5) 0.000(5)
Co2 0.0643(9) 0.0502(8) 0.0512(8) 0.0062(6) 0.0053(6) 0.0009(6)
Fe2 0.0474(9) 0.0540(9) 0.0517(8) -0.0012(6) 0.0116(6) 0.0064(6)
N2 0.088(7) 0.035(5) 0.122(8) 0.007(5) -0.009(6) 0.003(5)
C2 0.044(6) 0.050(7) 0.080(7) -0.007(6) 0.001(5) 0.007(5)
Co3 0.0426(8) 0.0424(8) 0.0682(9) 0.0030(6) 0.0104(6) -0.0017(6)
N3 0.057(7) 0.116(8) 0.099(7) 0.000(6) 0.021(6) -0.004(6)
C3 0.061(7) 0.062(7) 0.064(7) 0.005(5) 0.011(6) 0.002(6)
N4 0.055(6) 0.050(5) 0.053(5) 0.007(4) 0.006(4) 0.003(4)
C4 0.058(7) 0.050(6) 0.045(6) 0.008(4) 0.005(5) 0.006(5)
N5 0.065(6) 0.060(6) 0.065(6) -0.006(5) 0.015(5) -0.006(4)
C5 0.043(6) 0.039(6) 0.066(7) -0.006(5) 0.011(5) -0.007(4)
N6 0.054(5) 0.053(5) 0.070(5) 0.001(4) 0.015(4) -0.009(4)
C6 0.042(6) 0.053(6) 0.053(6) 0.007(5) 0.019(4) -0.006(5)
N7 0.061(6) 0.060(6) 0.052(5) 0.008(4) 0.002(4) -0.006(4)
C7 0.046(6) 0.045(6) 0.059(6) 0.021(5) 0.015(5) 0.000(5)
N8 0.061(6) 0.056(6) 0.072(6) 0.003(5) 0.014(5) 0.003(4)
C8 0.049(6) 0.056(7) 0.056(6) -0.013(5) 0.009(5) -0.006(5)
N9 0.050(6) 0.055(5) 0.077(6) 0.000(4) 0.012(5) 0.004(4)
C9 0.052(7) 0.043(6) 0.058(6) 0.004(5) -0.005(5) 0.009(5)
N10 0.099(8) 0.061(6) 0.091(7) -0.007(5) 0.004(6) 0.023(5)
C10 0.070(7) 0.058(7) 0.060(7) -0.018(6) 0.011(6) 0.013(6)
N11 0.088(9) 0.156(11) 0.165(12) 0.022(9) 0.065(9) 0.008(8)
C11 0.075(9) 0.109(10) 0.078(8) -0.007(7) 0.029(7) 0.010(7)
N12 0.106(8) 0.086(7) 0.084(7) -0.015(6) 0.000(6) 0.026(6)
C12 0.069(7) 0.068(8) 0.057(7) -0.006(6) 0.007(6) 0.019(6)
N13 0.047(5) 0.063(5) 0.048(5) 0.008(4) 0.011(4) -0.001(4)
N14 0.051(6) 0.064(5) 0.056(5) -0.005(4) 0.016(4) -0.004(4)
C14 0.058(8) 0.057(7) 0.083(8) 0.003(6) -0.007(6) -0.004(6)
N15 0.043(5) 0.062(5) 0.043(5) -0.001(4) 0.003(4) -0.001(4)
C15 0.090(9) 0.055(7) 0.093(9) 0.000(7) -0.013(8) 0.004(7)
N16 0.054(5) 0.063(6) 0.053(6) 0.010(4) 0.009(4) -0.011(4)
C16 0.108(11) 0.058(7) 0.069(8) 0.017(6) -0.003(7) -0.002(7)
N17 0.064(6) 0.057(5) 0.050(5) 0.000(5) 0.005(4) 0.002(4)
C17 0.085(9) 0.060(7) 0.077(8) 0.013(6) 0.013(7) -0.005(6)
N18 0.072(6) 0.065(6) 0.065(7) 0.018(5) 0.013(5) 0.000(5)
C18 0.156(14) 0.068(9) 0.077(9) 0.015(7) 0.015(10) -0.016(9)
N19 0.081(7) 0.073(7) 0.064(6) 0.004(5) 0.004(5) 0.013(6)
C19 0.124(12) 0.081(9) 0.074(9) 0.000(8) 0.033(8) -0.026(8)
N20 0.069(6) 0.046(6) 0.064(5) 0.006(4) -0.010(5) 0.007(4)
C20 0.086(9) 0.065(8) 0.070(8) 0.011(6) 0.021(7) -0.025(7)
N21 0.050(5) 0.038(5) 0.069(5) -0.003(4) 0.006(4) 0.000(4)
C21 0.060(8) 0.084(8) 0.104(10) -0.033(8) 0.042(8) -0.031(7)
N22 0.060(6) 0.035(5) 0.078(6) 0.002(4) 0.009(5) 0.009(4)
C22 0.070(9) 0.075(8) 0.093(9) -0.007(7) 0.012(8) -0.006(6)
N23 0.056(6) 0.055(5) 0.071(6) 0.002(5) 0.020(5) -0.004(4)
C23 0.051(7) 0.079(8) 0.086(8) -0.006(6) 0.033(6) 0.000(6)
N24 0.052(6) 0.054(5) 0.070(6) 0.006(4) 0.003(5) 0.003(4)
C24 0.057(7) 0.060(7) 0.062(7) -0.010(6) 0.019(6) -0.015(6)
C25 0.070(8) 0.045(6) 0.053(6) 0.004(5) 0.010(6) -0.012(5)
C26 0.084(9) 0.089(9) 0.114(10) -0.003(7) -0.010(7) 0.025(7)
C27 0.161(15) 0.117(11) 0.117(11) 0.050(9) -0.011(10) 0.012(10)
C28 0.122(11) 0.117(10) 0.128(11) -0.021(8) 0.088(10) -0.051(8)
C29 0.058(8) 0.138(11) 0.157(12) -0.030(9) 0.046(8) 0.003(8)
C30 0.075(8) 0.052(8) 0.098(8) -0.004(6) 0.003(6) 0.001(6)
C31 0.095(10) 0.043(7) 0.106(9) 0.002(6) -0.009(8) -0.002(7)
C32 0.088(10) 0.065(9) 0.116(10) -0.019(7) -0.015(8) -0.013(7)
C33 0.099(9) 0.038(7) 0.097(9) -0.006(6) -0.007(7) -0.007(7)
C34 0.095(10) 0.061(9) 0.133(11) 0.001(7) -0.047(8) -0.013(7)
C35 0.098(10) 0.067(9) 0.137(12) 0.008(8) -0.049(8) -0.013(8)
C36 0.062(8) 0.065(8) 0.084(8) 0.008(6) -0.013(6) -0.012(6)
C37 0.076(8) 0.049(8) 0.095(8) 0.011(6) -0.021(7) 0.014(6)
C38 0.072(8) 0.043(7) 0.083(7) 0.003(6) -0.006(6) 0.010(6)
C39 0.063(7) 0.033(6) 0.094(8) -0.004(5) 0.007(6) 0.007(5)
C40 0.055(7) 0.049(7) 0.080(7) 0.000(6) 0.006(6) -0.006(6)
C41 0.057(7) 0.040(7) 0.082(7) 0.001(5) 0.002(6) -0.006(6)
C42 0.140(12) 0.048(8) 0.137(11) 0.003(7) -0.024(9) 0.007(7)
C43 0.171(15) 0.048(8) 0.222(17) -0.015(9) -0.081(13) -0.035(8)
C44 0.098(10) 0.079(9) 0.189(15) 0.000(9) -0.045(10) 0.017(7)
C45 0.109(10) 0.049(7) 0.126(10) 0.002(6) -0.030(8) 0.020(6)
C46 0.068(8) 0.077(9) 0.068(7) -0.003(6) 0.008(6) -0.001(7)
C47 0.098(11) 0.073(9) 0.097(9) -0.023(7) 0.015(8) -0.014(8)
C48 0.071(9) 0.110(12) 0.096(9) -0.034(8) -0.012(7) -0.018(8)
C49 0.107(11) 0.075(9) 0.077(8) -0.009(7) -0.009(8) -0.001(8)
C50 0.121(14) 0.126(14) 0.177(16) -0.010(12) -0.086(12) 0.010(11)
C51 0.082(11) 0.162(16) 0.141(13) 0.002(13) -0.041(9) 0.002(12)
C52 0.102(11) 0.101(11) 0.085(9) 0.016(8) -0.012(8) 0.038(9)
C53 0.123(14) 0.120(14) 0.098(10) 0.031(9) -0.002(9) 0.062(11)
C54 0.106(12) 0.104(12) 0.110(11) 0.020(9) -0.002(9) 0.026(10)
C55 0.125(12) 0.055(9) 0.102(9) 0.020(7) 0.017(8) 0.028(7)
C56 0.081(9) 0.071(9) 0.062(7) 0.007(6) -0.002(6) 0.021(7)
C57 0.072(8) 0.087(10) 0.054(7) 0.006(6) -0.003(6) -0.001(7)
C58 0.120(11) 0.060(9) 0.185(15) -0.026(8) 0.016(10) -0.012(7)
C59 0.112(12) 0.134(13) 0.173(15) -0.042(11) -0.029(11) -0.026(9)
C60 0.142(15) 0.155(14) 0.187(16) 0.029(12) -0.025(12) 0.085(12)
C61 0.201(18) 0.058(9) 0.235(19) 0.030(10) 0.018(14) 0.071(10)
C62 0.100(9) 0.086(8) 0.044(7) -0.005(6) 0.001(6) 0.003(6)
C63 0.107(10) 0.108(10) 0.040(7) 0.004(7) 0.004(6) 0.016(8)
C64 0.077(8) 0.095(9) 0.064(9) 0.016(7) 0.012(6) 0.004(7)
C65 0.072(8) 0.066(7) 0.057(8) 0.018(6) 0.003(6) 0.003(6)
C66 0.092(9) 0.105(10) 0.060(8) 0.016(7) 0.023(7) -0.011(8)
C67 0.080(8) 0.063(8) 0.122(11) 0.016(8) 0.033(8) -0.007(6)
C68 0.066(7) 0.068(8) 0.079(8) 0.025(6) 0.027(6) -0.008(6)
C69 0.078(8) 0.070(8) 0.063(7) -0.003(6) 0.007(6) -0.017(6)
C70 0.076(8) 0.068(7) 0.054(7) -0.005(6) 0.014(6) -0.007(6)
C71 0.075(8) 0.069(8) 0.059(7) -0.002(6) 0.018(6) -0.014(6)
C72 0.060(7) 0.066(7) 0.050(7) 0.019(6) 0.018(5) -0.001(6)
C73 0.062(7) 0.072(8) 0.042(7) 0.021(6) 0.015(5) 0.015(6)
C74 0.159(14) 0.137(12) 0.065(8) -0.006(8) 0.008(8) 0.002(10)
C75 0.129(12) 0.146(12) 0.059(7) 0.030(7) 0.022(7) 0.002(9)
C76 0.103(9) 0.077(8) 0.101(9) 0.002(7) 0.027(7) -0.043(7)
C77 0.085(9) 0.097(9) 0.083(8) -0.001(7) 0.010(7) -0.030(7)
C78 0.078(8) 0.066(7) 0.044(6) 0.004(6) 0.010(5) -0.008(5)
C79 0.080(8) 0.073(8) 0.039(6) -0.003(5) 0.011(5) -0.015(6)
C80 0.089(8) 0.065(7) 0.051(7) 0.008(6) 0.019(6) -0.016(6)
C81 0.069(7) 0.072(7) 0.046(6) 0.001(6) 0.016(5) -0.022(6)
C82 0.120(10) 0.089(9) 0.060(7) -0.011(7) 0.039(7) -0.044(8)
C83 0.123(11) 0.060(7) 0.093(9) -0.004(7) 0.031(8) -0.045(7)
C84 0.079(8) 0.060(7) 0.054(7) 0.003(6) 0.022(6) -0.015(6)
C85 0.076(8) 0.067(7) 0.070(8) 0.007(6) 0.013(6) -0.018(6)
C86 0.068(7) 0.064(7) 0.057(7) -0.009(6) 0.014(5) -0.017(6)
C87 0.059(7) 0.070(8) 0.058(7) 0.004(6) 0.021(5) 0.004(6)
C88 0.118(10) 0.073(7) 0.050(6) -0.006(6) 0.018(6) -0.014(6)
C89 0.136(11) 0.092(8) 0.051(6) 0.006(6) 0.035(7) -0.039(7)
C91 0.119(10) 0.086(8) 0.073(8) -0.026(6) 0.018(7) -0.023(7)
C92 0.056(8) 0.099(9) 0.068(7) -0.003(6) 0.020(7) 0.004(6)
C93 0.049(8) 0.079(8) 0.142(12) -0.024(8) 0.029(8) -0.008(6)
C94 0.069(9) 0.066(8) 0.108(10) -0.015(7) -0.013(8) 0.023(6)
C95 0.034(7) 0.055(7) 0.089(9) -0.018(6) -0.003(6) 0.013(5)
C97 0.091(10) 0.054(7) 0.065(7) 0.000(5) -0.019(8) 0.002(6)
C98 0.065(8) 0.059(7) 0.049(6) 0.010(5) -0.001(6) 0.004(5)
C99 0.087(9) 0.052(6) 0.053(7) 0.001(5) -0.005(7) 0.001(6)
C100 0.074(8) 0.065(7) 0.068(7) 0.011(6) 0.012(6) -0.010(6)
C101 0.059(7) 0.067(7) 0.057(7) 0.010(5) 0.010(6) 0.001(5)
C102 0.071(10) 0.181(14) 0.158(14) -0.002(11) 0.043(9) 0.021(9)
C103 0.069(9) 0.108(10) 0.165(13) -0.042(9) -0.015(8) 0.009(7)
C104 0.103(9) 0.085(8) 0.056(7) 0.013(6) 0.008(6) -0.007(6)
C105 0.095(9) 0.112(10) 0.084(8) 0.018(7) 0.046(7) 0.006(7)
C106 0.054(6) 0.048(6) 0.041(6) 0.005(5) 0.010(5) -0.016(5)
C107 0.049(6) 0.060(7) 0.048(6) 0.001(5) 0.010(5) -0.009(5)
C108 0.154(13) 0.085(9) 0.100(9) -0.024(7) 0.013(9) -0.063(9)
C109 0.046(7) 0.058(6) 0.057(7) -0.013(5) 0.006(6) -0.007(5)
C110 0.054(7) 0.049(6) 0.060(7) -0.002(5) -0.002(6) 0.003(5)
C111 0.084(10) 0.066(8) 0.071(8) 0.010(6) -0.025(7) 0.008(6)

loop_
_atom_type_symbol
_atom_type_description
_atom_type_scat_dispersion_real
_atom_type_scat_dispersion_imag
_atom_type_scat_source
C C 0.0033 0.0016 'International Tables Vol C Tables 4.2.6.8 and 6.1.1.4'
H H 0.0000 0.0000 'International Tables Vol C Tables 4.2.6.8 and 6.1.1.4'
N N 0.0061 0.0033 'International Tables Vol C Tables 4.2.6.8 and 6.1.1.4'
O O 0.0106 0.0060 'International Tables Vol C Tables 4.2.6.8 and 6.1.1.4'
Fe Fe 0.3463 0.8444 'International Tables Vol C Tables 4.2.6.8 and 6.1.1.4'
Co Co 0.3494 0.9721 'International Tables Vol C Tables 4.2.6.8 and 6.1.1.4'

loop_
_geom_angle_atom_site_label_1
_geom_angle_atom_site_label_2
_geom_angle_atom_site_label_3
_geom_angle
N4 Co1 N7 91.7(3)
N4 Co1 N14 167.7(3)
N7 Co1 N14 90.8(3)
N4 Co1 N15 94.9(3)
N7 Co1 N15 166.1(3)
N14 Co1 N15 85.3(3)
N4 Co1 N13 90.5(3)
N7 Co1 N13 98.2(3)
N14 Co1 N13 77.2(3)
N15 Co1 N13 93.9(3)
N4 Co1 N16 97.2(3)
N7 Co1 N16 91.4(3)
N14 Co1 N16 94.8(3)
N15 Co1 N16 75.7(3)
N13 Co1 N16 167.5(3)
C6 Fe1 C1 95.8(4)
C6 Fe1 C5 86.5(4)
C1 Fe1 C5 176.5(4)
C6 Fe1 C2 175.7(4)
C1 Fe1 C2 88.6(4)
C5 Fe1 C2 89.2(4)
C6 Fe1 C4 92.8(4)
C1 Fe1 C4 88.8(4)
C5 Fe1 C4 88.4(4)
C2 Fe1 C4 87.7(4)
C6 Fe1 C3 87.9(4)
C1 Fe1 C3 91.0(4)
C5 Fe1 C3 91.8(4)
C2 Fe1 C3 91.7(4)
C4 Fe1 C3 179.3(4)
N1 C1 Fe1 177.8(10)
N8 Co2 N5 96.1(3)
N8 Co2 N20 93.1(3)
N5 Co2 N20 93.0(3)
N8 Co2 N17 92.9(3)
N5 Co2 N17 91.6(3)
N20 Co2 N17 172.0(3)
N8 Co2 N19 169.0(4)
N5 Co2 N19 89.3(3)
N20 Co2 N19 76.9(4)
N17 Co2 N19 96.6(4)
N8 Co2 N18 93.4(3)
N5 Co2 N18 165.9(3)
N20 Co2 N18 97.0(3)
N17 Co2 N18 77.4(3)
N19 Co2 N18 83.2(3)
C12 Fe2 C10 90.5(4)
C12 Fe2 C8 88.9(4)
C10 Fe2 C8 175.0(4)
C12 Fe2 C9 90.8(4)
C10 Fe2 C9 86.4(4)
C8 Fe2 C9 88.6(4)
C12 Fe2 C7 175.4(4)
C10 Fe2 C7 93.9(4)
C8 Fe2 C7 86.7(4)
C9 Fe2 C7 90.3(4)
C12 Fe2 C11 91.0(5)
C10 Fe2 C11 92.0(5)
C8 Fe2 C11 93.1(4)
C9 Fe2 C11 177.6(4)
C7 Fe2 C11 88.0(4)
N2 C2 Fe1 179.5(11)
N9 Co3 N6 92.3(3)
N9 Co3 N24 96.3(3)
N6 Co3 N24 100.7(3)
N9 Co3 N21 98.7(3)
N6 Co3 N21 94.9(3)
N24 Co3 N21 157.8(3)
N9 Co3 N23 172.5(3)
N6 Co3 N23 88.3(3)
N24 Co3 N23 76.2(3)
N21 Co3 N23 88.7(3)
N9 Co3 N22 93.3(3)
N6 Co3 N22 170.1(3)
N24 Co3 N22 86.8(3)
N21 Co3 N22 76.1(3)
N23 Co3 N22 87.2(3)
N3 C3 Fe1 178.2(10)
C4 N4 Co1 158.5(7)
N4 C4 Fe1 179.4(9)
C5 N5 Co2 164.3(8)
N5 C5 Fe1 173.3(8)
C6 N6 Co3 159.0(8)
N6 C6 Fe1 171.1(8)
C7 N7 Co1 162.3(7)
N7 C7 Fe2 175.0(8)
C8 N8 Co2 162.0(8)
N8 C8 Fe2 173.4(9)
C9 N9 Co3 165.5(8)
N9 C9 Fe2 178.6(9)
N10 C10 Fe2 177.1(10)
N11 C11 Fe2 177.4(13)
N12 C12 Fe2 179.0(11)
C101 N13 C110 119.5(8)
C101 N13 Co1 127.9(7)
C110 N13 Co1 112.5(6)
C92 N14 C109 118.3(9)
C92 N14 Co1 127.6(7)
C109 N14 Co1 114.1(6)
N24 C14 C15 123.2(11)
C87 N15 C106 116.2(8)
C87 N15 Co1 128.3(6)
C106 N15 Co1 115.4(6)
C14 C15 C16 118.4(11)
C14 C15 C26 117.8(12)
C16 C15 C26 123.8(11)
C78 N16 C107 118.9(8)
C78 N16 Co1 126.8(7)
C107 N16 Co1 114.2(6)
C15 C16 C17 118.0(10)
C15 C16 C27 119.7(12)
C17 C16 C27 122.3(12)
C71 N17 C72 119.8(9)
C71 N17 Co2 126.5(7)
C72 N17 Co2 113.7(7)
C25 C17 C16 119.1(11)
C25 C17 C18 117.6(12)
C16 C17 C18 123.3(12)
C62 N18 C73 117.7(9)
C62 N18 Co2 129.1(8)
C73 N18 Co2 113.0(7)
C19 C18 C17 121.6(12)
C55 N19 C56 119.9(10)
C55 N19 Co2 126.7(9)
C56 N19 Co2 113.3(7)
C18 C19 C20 122.0(12)
C46 N20 C57 117.9(9)
C46 N20 Co2 127.0(7)
C57 N20 Co2 115.1(7)
C21 C20 C24 118.7(11)
C21 C20 C19 124.2(12)
C24 C20 C19 117.1(12)
C39 N21 C40 116.9(8)
C39 N21 Co3 128.0(7)
C40 N21 Co3 114.2(6)
C20 C21 C22 117.4(10)
C20 C21 C28 121.9(13)
C22 C21 C28 120.6(13)
C30 N22 C41 117.8(8)
C30 N22 Co3 128.1(7)
C41 N22 Co3 113.8(6)
C23 C22 C21 118.3(11)
C23 C22 C29 120.9(12)
C21 C22 C29 120.8(12)
C23 N23 C24 115.9(9)
C23 N23 Co3 128.0(8)
C24 N23 Co3 116.0(7)
N23 C23 C22 125.8(11)
C14 N24 C25 118.7(9)
C14 N24 Co3 125.6(7)
C25 N24 Co3 115.5(7)
N23 C24 C20 123.8(10)
N23 C24 C25 115.4(9)
C20 C24 C25 120.8(11)
N24 C25 C17 122.4(10)
N24 C25 C24 116.7(9)
C17 C25 C24 120.9(10)
N22 C30 C31 123.7(10)
C32 C31 C30 118.7(10)
C32 C31 C42 124.1(11)
C30 C31 C42 117.2(11)
C31 C32 C33 118.9(10)
C31 C32 C43 119.7(11)
C33 C32 C43 121.3(11)
C41 C33 C34 119.6(10)
C41 C33 C32 117.0(11)
C34 C33 C32 123.3(11)
C35 C34 C33 120.7(11)
C34 C35 C36 123.7(11)
C37 C36 C40 119.3(9)
C37 C36 C35 125.9(11)
C40 C36 C35 114.8(10)
C38 C37 C36 118.4(10)
C38 C37 C44 120.8(10)
C36 C37 C44 120.8(11)
C37 C38 C39 119.1(9)
C37 C38 C45 123.5(10)
C39 C38 C45 117.3(10)
N21 C39 C38 125.0(9)
N21 C40 C36 121.2(9)
N21 C40 C41 116.6(9)
C36 C40 C41 122.1(9)
N22 C41 C33 123.8(9)
N22 C41 C40 117.3(9)
C33 C41 C40 118.9(10)
N20 C46 C47 124.0(11)
C48 C47 C46 118.1(11)
C48 C47 C58 125.7(12)
C46 C47 C58 116.2(12)
C47 C48 C49 119.5(11)
C47 C48 C59 118.2(13)
C49 C48 C59 122.3(13)
C50 C49 C48 123.5(14)
C50 C49 C57 119.4(13)
C48 C49 C57 117.1(12)
C51 C50 C49 120.5(15)
C50 C51 C52 123.7(14)
C56 C52 C53 116.4(13)
C56 C52 C51 116.0(13)
C53 C52 C51 127.5(14)
C54 C53 C52 121.3(13)
C54 C53 C60 121.8(15)
C52 C53 C60 116.8(16)
C53 C54 C55 116.5(13)
C53 C54 C61 123.7(14)
C55 C54 C61 119.8(15)
N19 C55 C54 124.0(13)
N19 C56 C52 121.7(12)
N19 C56 C57 116.9(10)
C52 C56 C57 121.3(13)
N20 C57 C49 123.3(11)
N20 C57 C56 117.6(10)
C49 C57 C56 119.0(12)
N18 C62 C63 123.6(11)
C64 C63 C62 120.2(11)
C64 C63 C74 124.2(11)
C62 C63 C74 115.5(12)
C63 C64 C65 116.5(10)
C63 C64 C75 120.9(12)
C65 C64 C75 122.6(12)
C66 C65 C73 118.5(11)
C66 C65 C64 121.5(11)
C73 C65 C64 120.1(11)
C67 C66 C65 121.4(10)
C66 C67 C68 123.9(11)
C69 C68 C72 121.5(9)
C69 C68 C67 125.6(11)
C72 C68 C67 112.9(10)
C70 C69 C68 116.7(9)
C70 C69 C76 120.5(10)
C68 C69 C76 122.7(10)
C69 C70 C71 119.4(9)
C69 C70 C77 123.2(10)
C71 C70 C77 117.4(9)
N17 C71 C70 123.4(9)
N17 C72 C68 119.2(9)
N17 C72 C73 118.2(9)
C68 C72 C73 122.6(9)
N18 C73 C65 121.8(10)
N18 C73 C72 117.6(9)
C65 C73 C72 120.6(11)
N16 C78 C79 122.4(9)
C80 C79 C78 120.0(9)
C80 C79 C88 124.3(9)
C78 C79 C88 115.7(9)
C79 C80 C81 117.5(8)
C79 C80 C89 121.6(9)
C81 C80 C89 120.9(9)
C80 C81 C107 119.6(9)
C80 C81 C82 123.1(9)
C107 C81 C82 117.3(9)
C83 C82 C81 121.3(10)
C82 C83 C84 123.3(10)
C106 C84 C85 119.1(8)
C106 C84 C83 116.3(9)
C85 C84 C83 124.7(10)
C86 C85 C84 119.2(9)
C86 C85 C108 120.2(10)
C84 C85 C108 120.6(10)
C85 C86 C87 117.6(9)
C85 C86 C91 124.0(10)
C87 C86 C91 118.4(9)
N15 C87 C86 125.7(9)
N14 C92 C93 122.7(11)
C94 C93 C92 118.1(11)
C94 C93 C102 125.7(13)
C92 C93 C102 116.2(13)
C93 C94 C95 120.0(11)
C93 C94 C103 119.8(13)
C95 C94 C103 120.1(13)
C94 C95 C109 118.0(11)
C94 C95 C111 124.2(11)
C109 C95 C111 117.8(10)
C111 C97 C98 123.6(11)
C97 C98 C99 125.1(10)
C97 C98 C110 116.5(10)
C99 C98 C110 118.4(9)
C98 C99 C100 120.7(9)
C98 C99 C104 120.2(10)
C100 C99 C104 119.1(11)
C99 C100 C101 116.4(10)
C99 C100 C105 124.9(10)
C101 C100 C105 118.7(10)
N13 C101 C100 124.4(9)
N15 C106 C84 122.2(8)
N15 C106 C107 115.8(8)
C84 C106 C107 122.0(8)
N16 C107 C81 121.4(8)
N16 C107 C106 118.6(8)
C81 C107 C106 119.9(9)
N14 C109 C95 122.9(9)
N14 C109 C110 117.2(9)
C95 C109 C110 119.9(10)
N13 C110 C109 119.0(9)
N13 C110 C98 120.5(9)
C109 C110 C98 120.6(10)
C97 C111 C95 121.6(10)

loop_
_geom_bond_atom_site_label_1
_geom_bond_atom_site_label_2
_geom_bond_distance
Co1 N4 2.031(9)
Co1 N7 2.042(9)
Co1 N14 2.122(8)
Co1 N15 2.133(7)
Co1 N13 2.135(8)
Co1 N16 2.146(7)
Fe1 C6 1.894(10)
Fe1 C1 1.895(11)
Fe1 C5 1.907(11)
Fe1 C2 1.923(11)
Fe1 C4 1.923(11)
Fe1 C3 1.925(12)
N1 C1 1.136(11)
Co2 N8 2.035(9)
Co2 N5 2.042(9)
Co2 N20 2.086(8)
Co2 N17 2.131(8)
Co2 N19 2.135(9)
Co2 N18 2.145(8)
Fe2 C12 1.877(11)
Fe2 C10 1.884(12)
Fe2 C8 1.912(11)
Fe2 C9 1.912(11)
Fe2 C7 1.935(11)
Fe2 C11 1.948(13)
N2 C2 1.117(10)
Co3 N9 2.016(9)
Co3 N6 2.087(9)
Co3 N24 2.103(8)
Co3 N21 2.115(8)
Co3 N23 2.136(8)
Co3 N22 2.165(8)
N3 C3 1.127(11)
N4 C4 1.129(10)
N5 C5 1.138(10)
N6 C6 1.148(10)
N7 C7 1.132(10)
N8 C8 1.137(10)
N9 C9 1.134(10)
N10 C10 1.143(11)
N11 C11 1.111(13)
N12 C12 1.124(11)
N13 C101 1.297(11)
N13 C110 1.343(11)
N14 C92 1.288(11)
N14 C109 1.338(11)
C14 N24 1.331(11)
C14 C15 1.367(14)
N15 C87 1.309(11)
N15 C106 1.349(10)
C15 C16 1.387(15)
C15 C26 1.509(15)
N16 C78 1.306(11)
N16 C107 1.327(10)
C16 C17 1.407(15)
C16 C27 1.488(14)
N17 C71 1.277(11)
N17 C72 1.342(11)
C17 C25 1.355(13)
C17 C18 1.409(16)
N18 C62 1.276(11)
N18 C73 1.358(12)
C18 C19 1.381(16)
N19 C55 1.307(12)
N19 C56 1.333(13)
C19 C20 1.390(15)
N20 C46 1.295(11)
N20 C57 1.321(12)
C20 C21 1.367(15)
C20 C24 1.384(13)
N21 C39 1.276(10)
N21 C40 1.358(11)
C21 C22 1.376(15)
C21 C28 1.494(14)
N22 C30 1.306(11)
N22 C41 1.320(11)
C22 C23 1.354(14)
C22 C29 1.499(15)
N23 C23 1.301(11)
N23 C24 1.309(11)
N24 C25 1.333(11)
C24 C25 1.452(13)
C30 C31 1.391(14)
C31 C32 1.325(14)
C31 C42 1.485(14)
C32 C33 1.433(14)
C32 C43 1.516(14)
C33 C41 1.361(13)
C33 C34 1.395(15)
C34 C35 1.308(14)
C35 C36 1.431(14)
C36 C37 1.370(13)
C36 C40 1.378(13)
C37 C38 1.331(13)
C37 C44 1.482(14)
C38 C39 1.370(13)
C38 C45 1.481(12)
C40 C41 1.424(12)
C46 C47 1.416(15)
C47 C48 1.340(16)
C47 C58 1.486(15)
C48 C49 1.401(15)
C48 C59 1.509(16)
C49 C50 1.400(17)
C49 C57 1.405(15)
C50 C51 1.307(18)
C51 C52 1.436(18)
C52 C56 1.391(15)
C52 C53 1.419(17)
C53 C54 1.360(18)
C53 C60 1.548(18)
C54 C55 1.387(16)
C54 C61 1.472(17)
C56 C57 1.409(14)
C62 C63 1.385(14)
C63 C64 1.356(15)
C63 C74 1.519(15)
C64 C65 1.384(14)
C64 C75 1.478(14)
C65 C66 1.360(14)
C65 C73 1.367(12)
C66 C67 1.342(14)
C67 C68 1.440(14)
C68 C69 1.371(13)
C68 C72 1.388(13)
C69 C70 1.357(13)
C69 C76 1.477(13)
C70 C71 1.388(13)
C70 C77 1.471(13)
C72 C73 1.411(13)
C78 C79 1.393(12)
C79 C80 1.346(12)
C79 C88 1.474(12)
C80 C81 1.384(12)
C80 C89 1.501(12)
C81 C107 1.391(12)
C81 C82 1.414(13)
C82 C83 1.303(13)
C83 C84 1.420(13)
C84 C106 1.360(12)
C84 C85 1.399(13)
C85 C86 1.333(12)
C85 C108 1.494(13)
C86 C87 1.377(12)
C86 C91 1.466(12)
C92 C93 1.408(15)
C93 C94 1.353(16)
C93 C102 1.547(16)
C94 C95 1.356(15)
C94 C103 1.545(15)
C95 C109 1.378(12)
C95 C111 1.400(14)
C97 C111 1.316(14)
C97 C98 1.362(14)
C98 C99 1.369(13)
C98 C110 1.417(12)
C99 C100 1.379(14)
C99 C104 1.516(13)
C100 C101 1.398(13)
C100 C105 1.501(14)
C106 C107 1.402(12)
C109 C110 1.396(12)
